data_4086903
loop_
_publ_author_name
'Bayram, Melike'
'Naglav, Dominik'
'W\"olper, Christoph'
'Schulz, Stephan'

_publ_contact_author
;
         Prof. Dr. Schulz, Stephan
         Fachbereich Chemie der
         Universit\"at Duisburg-Essen
         Campus Essen, Universit\"atsstr. 7
         D-45141 Essen, Germany
;
_publ_section_title
;
 Syntheses and Structures of Homo- and Heteroleptic Beryllium Complexes
 Containing N,N&#x2032;-Chelating Ligands
;
_journal_name_full Organometallics
_journal_paper_doi 10.1021/acs.organomet.6b00865
_journal_year 2017
_chemical_formula_sum 'C62 H96 Be2 N4 O2'
_chemical_formula_weight 947.44
_space_group_crystal_system orthorhombic
_space_group_IT_number 61
_space_group_name_Hall '-P 2ac 2ab'
_space_group_name_H-M_alt 'P b c a'
_symmetry_space_group_name_Hall '-P 2ac 2ab'
_symmetry_space_group_name_H-M 'P b c a'
_atom_sites_solution_hydrogens geom
_atom_sites_solution_primary direct
_atom_sites_solution_secondary difmap
_audit_creation_method SHELXL-2014/7
_cell_angle_alpha 90
_cell_angle_beta 90
_cell_angle_gamma 90
_cell_formula_units_Z 4
_cell_length_a 14.2771(4)
_cell_length_b 19.1875(5)
_cell_length_c 20.5221(6)
_cell_measurement_reflns_used 9909
_cell_measurement_temperature 100(1)
_cell_measurement_theta_max 29.29
_cell_measurement_theta_min 2.66
_cell_volume 5621.9(3)
_computing_cell_refinement 'BRUKER D8 KAPPA APEX 2 (3.0-2009)'
_computing_data_collection 'BRUKER D8 KAPPA APEX 2 (3.0-2009)'
_computing_data_reduction 'BRUKER D8 KAPPA APEX 2 (3.0-2009)'
_computing_molecular_graphics 'BRUKER AXS SHELXTL (c) 2008 / Vers. 2008/4'
_computing_publication_material 'BRUKER AXS SHELXTL (c) 2008 / Vers. 2008/4'
_computing_structure_refinement 'SHELXL-2014/7 (Sheldrick, 2014)'
_computing_structure_solution 'BRUKER D8 KAPPA APEX 2 (3.0-2009)'
_diffrn_ambient_temperature 100(1)
_diffrn_detector_area_resol_mean 512
_diffrn_measured_fraction_theta_full 1.000
_diffrn_measured_fraction_theta_max 0.999
_diffrn_measurement_device_type
; 
 Bruker D8 KAPPA series II with APEX II area detector system
;
_diffrn_measurement_method
;
 Data collection strategy APEX 2/COSMO
;
_diffrn_radiation_monochromator 'Triumph Goebel mirror'
_diffrn_radiation_source 'fine-focus sealed tube'
_diffrn_radiation_type MoK\a
_diffrn_radiation_wavelength 0.71073
_diffrn_reflns_av_R_equivalents 0.0409
_diffrn_reflns_av_unetI/netI 0.0385
_diffrn_reflns_Laue_measured_fraction_full 1.000
_diffrn_reflns_Laue_measured_fraction_max 0.999
_diffrn_reflns_limit_h_max 17
_diffrn_reflns_limit_h_min -19
_diffrn_reflns_limit_k_max 22
_diffrn_reflns_limit_k_min -26
_diffrn_reflns_limit_l_max 27
_diffrn_reflns_limit_l_min -28
_diffrn_reflns_number 57434
_diffrn_reflns_point_group_measured_fraction_full 1.000
_diffrn_reflns_point_group_measured_fraction_max 0.999
_diffrn_reflns_theta_full 25.242
_diffrn_reflns_theta_max 29.128
_diffrn_reflns_theta_min 2.123
_exptl_absorpt_coefficient_mu 0.066
_exptl_absorpt_correction_T_max 0.75
_exptl_absorpt_correction_T_min 0.65
_exptl_absorpt_correction_type multi-scan
_exptl_absorpt_process_details
; 
 BRUKER AXS SMART APEX 2 Vers. 3.0-2009
 R.H. Blessing, Acta Cryst. (1995) A51 33-38 
;
_exptl_crystal_colour colourless
_exptl_crystal_density_diffrn 1.119
_exptl_crystal_description tablet
_exptl_crystal_F_000 2080
_exptl_crystal_size_max 0.411
_exptl_crystal_size_mid 0.338
_exptl_crystal_size_min 0.120
_refine_diff_density_max 0.873
_refine_diff_density_min -0.304
_refine_diff_density_rms 0.055
_refine_ls_extinction_method none
_refine_ls_goodness_of_fit_ref 1.027
_refine_ls_hydrogen_treatment constr
_refine_ls_matrix_type full
_refine_ls_number_parameters 328
_refine_ls_number_reflns 7558
_refine_ls_number_restraints 0
_refine_ls_restrained_S_all 1.027
_refine_ls_R_factor_all 0.0996
_refine_ls_R_factor_gt 0.0571
_refine_ls_shift/su_max 0.000
_refine_ls_shift/su_mean 0.000
_refine_ls_structure_factor_coef Fsqd
_refine_ls_weighting_details 'w=1/[\s^2^(Fo^2^)+(0.0639P)^2^+4.2710P] where P=(Fo^2^+2Fc^2^)/3'
_refine_ls_weighting_scheme calc
_refine_ls_wR_factor_gt 0.1321
_refine_ls_wR_factor_ref 0.1607
_reflns_Friedel_coverage 0.000
_reflns_number_gt 5068
_reflns_number_total 7558
_reflns_threshold_expression 'I > 2\s(I)'
_cod_data_source_file om6b00865_si_002.cif
_cod_data_source_block mb_194m
_cod_database_code 4086903
_shelx_shelxl_version_number 2014/7
_shelx_space_group_comment
;
The symmetry employed for this shelxl refinement is uniquely defined
by the following loop, which should always be used as a source of
symmetry information in preference to the above space-group names.
They are only intended as comments.
;
_shelx_estimated_absorpt_t_min 0.973
_shelx_estimated_absorpt_t_max 0.992

loop_
_space_group_symop_operation_xyz
'x, y, z'
'-x+1/2, -y, z+1/2'
'-x, y+1/2, -z+1/2'
'x+1/2, -y+1/2, -z'
'-x, -y, -z'
'x-1/2, y, -z-1/2'
'x, -y-1/2, z-1/2'
'-x-1/2, y-1/2, z'

loop_
_atom_site_label
_atom_site_type_symbol
_atom_site_fract_x
_atom_site_fract_y
_atom_site_fract_z
_atom_site_U_iso_or_equiv
_atom_site_adp_type
_atom_site_occupancy
_atom_site_site_symmetry_order
_atom_site_calc_flag
_atom_site_refinement_flags_posn
_atom_site_refinement_flags_adp
O1 O 0.55923(8) 0.00657(7) 0.46306(6) 0.0251(3) Uani 1 1 d . .
N1 N 0.61638(9) 0.03879(7) 0.59767(6) 0.0197(3) Uani 1 1 d . .
N2 N 0.54522(9) 0.12922(7) 0.55825(6) 0.0198(3) Uani 1 1 d . .
C1 C 0.61680(11) 0.10853(8) 0.59654(7) 0.0185(3) Uani 1 1 d . .
C2 C 0.69519(11) 0.15692(8) 0.62230(8) 0.0215(3) Uani 1 1 d . .
C3 C 0.77901(13) 0.11658(9) 0.64895(10) 0.0295(4) Uani 1 1 d . .
H3A H 0.8012 0.0836 0.6159 0.044 Uiso 1 1 calc R U
H3B H 0.7602 0.0910 0.6882 0.044 Uiso 1 1 calc R U
H3C H 0.8294 0.1492 0.6599 0.044 Uiso 1 1 calc R U
C4 C 0.66363(14) 0.20857(10) 0.67445(10) 0.0331(4) Uani 1 1 d . .
H4A H 0.7173 0.2366 0.6886 0.050 Uiso 1 1 calc R U
H4B H 0.6381 0.1830 0.7118 0.050 Uiso 1 1 calc R U
H4C H 0.6153 0.2393 0.6564 0.050 Uiso 1 1 calc R U
C5 C 0.73027(13) 0.19869(11) 0.56292(10) 0.0344(4) Uani 1 1 d . .
H5A H 0.7502 0.1664 0.5286 0.052 Uiso 1 1 calc R U
H5B H 0.7834 0.2279 0.5759 0.052 Uiso 1 1 calc R U
H5C H 0.6796 0.2283 0.5465 0.052 Uiso 1 1 calc R U
C6 C 0.66554(11) -0.00908(8) 0.63856(8) 0.0208(3) Uani 1 1 d . .
C7 C 0.63529(12) -0.02108(9) 0.70323(8) 0.0237(4) Uani 1 1 d . .
C8 C 0.67997(14) -0.07236(9) 0.73987(9) 0.0289(4) Uani 1 1 d . .
H8 H 0.6603 -0.0804 0.7834 0.035 Uiso 1 1 calc R U
C9 C 0.75208(14) -0.11183(10) 0.71455(9) 0.0313(4) Uani 1 1 d . .
H9 H 0.7816 -0.1465 0.7405 0.038 Uiso 1 1 calc R U
C10 C 0.78101(13) -0.10065(9) 0.65130(9) 0.0280(4) Uani 1 1 d . .
H10 H 0.8304 -0.1281 0.6339 0.034 Uiso 1 1 calc R U
C11 C 0.73908(12) -0.04979(8) 0.61238(8) 0.0228(3) Uani 1 1 d . .
C12 C 0.55699(13) 0.01918(10) 0.73618(8) 0.0282(4) Uani 1 1 d . .
H12 H 0.5295 0.0519 0.7034 0.034 Uiso 1 1 calc R U
C13 C 0.59323(17) 0.06253(11) 0.79373(10) 0.0405(5) Uani 1 1 d . .
H13A H 0.6446 0.0925 0.7790 0.061 Uiso 1 1 calc R U
H13B H 0.6159 0.0313 0.8281 0.061 Uiso 1 1 calc R U
H13C H 0.5423 0.0915 0.8109 0.061 Uiso 1 1 calc R U
C14 C 0.47838(15) -0.02830(11) 0.76088(10) 0.0368(5) Uani 1 1 d . .
H14A H 0.4558 -0.0576 0.7250 0.055 Uiso 1 1 calc R U
H14B H 0.4267 0.0003 0.7774 0.055 Uiso 1 1 calc R U
H14C H 0.5023 -0.0580 0.7960 0.055 Uiso 1 1 calc R U
C15 C 0.77336(12) -0.04083(9) 0.54301(9) 0.0257(4) Uani 1 1 d . .
H15 H 0.7407 0.0005 0.5239 0.031 Uiso 1 1 calc R U
C16 C 0.87951(14) -0.02765(12) 0.53908(11) 0.0396(5) Uani 1 1 d . .
H16A H 0.8972 -0.0184 0.4938 0.059 Uiso 1 1 calc R U
H16B H 0.9132 -0.0688 0.5549 0.059 Uiso 1 1 calc R U
H16C H 0.8958 0.0127 0.5661 0.059 Uiso 1 1 calc R U
C17 C 0.74809(16) -0.10454(10) 0.50213(9) 0.0359(4) Uani 1 1 d . .
H17A H 0.7727 -0.0987 0.4579 0.054 Uiso 1 1 calc R U
H17B H 0.6798 -0.1095 0.5004 0.054 Uiso 1 1 calc R U
H17C H 0.7755 -0.1463 0.5219 0.054 Uiso 1 1 calc R U
C18 C 0.50702(11) 0.19793(9) 0.55349(8) 0.0217(3) Uani 1 1 d . .
C19 C 0.45729(12) 0.22727(9) 0.60682(8) 0.0250(4) Uani 1 1 d . .
C20 C 0.42051(13) 0.29421(10) 0.60069(9) 0.0302(4) Uani 1 1 d . .
H20 H 0.3878 0.3141 0.6364 0.036 Uiso 1 1 calc R U
C21 C 0.43028(13) 0.33241(10) 0.54420(10) 0.0318(4) Uani 1 1 d . .
H21 H 0.4068 0.3786 0.5416 0.038 Uiso 1 1 calc R U
C22 C 0.47460(13) 0.30248(9) 0.49162(9) 0.0289(4) Uani 1 1 d . .
H22 H 0.4797 0.3283 0.4523 0.035 Uiso 1 1 calc R U
C23 C 0.51220(11) 0.23548(9) 0.49440(8) 0.0232(3) Uani 1 1 d . .
C24 C 0.43835(13) 0.18668(10) 0.66879(8) 0.0269(4) Uani 1 1 d . .
H24 H 0.4888 0.1508 0.6733 0.032 Uiso 1 1 calc R U
C25 C 0.34465(14) 0.14816(11) 0.66307(10) 0.0350(4) Uani 1 1 d . .
H25A H 0.2934 0.1821 0.6618 0.052 Uiso 1 1 calc R U
H25B H 0.3365 0.1174 0.7008 0.052 Uiso 1 1 calc R U
H25C H 0.3441 0.1204 0.6230 0.052 Uiso 1 1 calc R U
C26 C 0.43897(15) 0.23149(11) 0.73080(9) 0.0373(5) Uani 1 1 d . .
H26A H 0.4943 0.2617 0.7306 0.056 Uiso 1 1 calc R U
H26B H 0.4408 0.2011 0.7692 0.056 Uiso 1 1 calc R U
H26C H 0.3822 0.2602 0.7321 0.056 Uiso 1 1 calc R U
C27 C 0.55217(12) 0.20341(9) 0.43317(8) 0.0249(4) Uani 1 1 d . .
H27 H 0.5820 0.1581 0.4454 0.030 Uiso 1 1 calc R U
C28 C 0.47170(14) 0.18764(10) 0.38582(9) 0.0315(4) Uani 1 1 d . .
H28A H 0.4389 0.2310 0.3750 0.047 Uiso 1 1 calc R U
H28B H 0.4278 0.1550 0.4063 0.047 Uiso 1 1 calc R U
H28C H 0.4970 0.1668 0.3459 0.047 Uiso 1 1 calc R U
C29 C 0.62668(14) 0.24835(11) 0.39977(10) 0.0351(4) Uani 1 1 d . .
H29A H 0.6508 0.2238 0.3614 0.053 Uiso 1 1 calc R U
H29B H 0.6781 0.2573 0.4303 0.053 Uiso 1 1 calc R U
H29C H 0.5988 0.2927 0.3863 0.053 Uiso 1 1 calc R U
C30 C 0.59558(13) 0.02786(10) 0.40242(8) 0.0275(4) Uani 1 1 d . .
H30A H 0.5560 0.0660 0.3852 0.033 Uiso 1 1 calc R U
H30B H 0.5912 -0.0117 0.3716 0.033 Uiso 1 1 calc R U
C31 C 0.69588(13) 0.05261(11) 0.40446(9) 0.0324(4) Uani 1 1 d . .
H31A H 0.7127 0.0729 0.3622 0.049 Uiso 1 1 calc R U
H31B H 0.7372 0.0131 0.4139 0.049 Uiso 1 1 calc R U
H31C H 0.7028 0.0879 0.4386 0.049 Uiso 1 1 calc R U
Be1 Be 0.53392(14) 0.03985(12) 0.53405(10) 0.0210(4) Uani 1 1 d . .

loop_
_atom_site_aniso_label
_atom_site_aniso_U_11
_atom_site_aniso_U_22
_atom_site_aniso_U_33
_atom_site_aniso_U_23
_atom_site_aniso_U_13
_atom_site_aniso_U_12
O1 0.0189(6) 0.0368(7) 0.0196(6) -0.0045(5) 0.0023(5) -0.0062(5)
N1 0.0191(7) 0.0184(6) 0.0215(6) -0.0021(5) -0.0031(5) -0.0015(5)
N2 0.0160(6) 0.0231(7) 0.0204(6) 0.0015(5) -0.0002(5) -0.0005(5)
C1 0.0164(7) 0.0221(8) 0.0170(7) -0.0010(6) 0.0011(6) -0.0016(6)
C2 0.0192(8) 0.0187(8) 0.0268(8) -0.0012(6) -0.0044(6) -0.0033(6)
C3 0.0213(9) 0.0257(9) 0.0415(10) -0.0018(8) -0.0103(8) -0.0042(7)
C4 0.0282(10) 0.0297(10) 0.0415(11) -0.0113(8) -0.0086(8) -0.0009(8)
C5 0.0244(9) 0.0390(11) 0.0399(11) 0.0096(9) -0.0065(8) -0.0134(8)
C6 0.0207(8) 0.0169(7) 0.0246(8) -0.0013(6) -0.0061(6) -0.0037(6)
C7 0.0249(9) 0.0214(8) 0.0248(8) -0.0012(6) -0.0042(7) -0.0052(7)
C8 0.0354(10) 0.0264(9) 0.0248(9) 0.0011(7) -0.0068(7) -0.0050(8)
C9 0.0378(10) 0.0232(9) 0.0329(9) 0.0036(7) -0.0129(8) 0.0011(8)
C10 0.0273(9) 0.0216(8) 0.0350(10) -0.0019(7) -0.0075(7) 0.0024(7)
C11 0.0226(8) 0.0174(7) 0.0283(8) -0.0019(6) -0.0047(7) -0.0015(6)
C12 0.0308(10) 0.0285(9) 0.0252(9) 0.0002(7) 0.0016(7) -0.0017(8)
C13 0.0472(13) 0.0373(11) 0.0371(11) -0.0107(9) 0.0050(9) -0.0064(10)
C14 0.0340(11) 0.0444(12) 0.0320(10) 0.0007(9) 0.0033(8) -0.0046(9)
C15 0.0254(9) 0.0217(8) 0.0300(9) 0.0001(7) 0.0014(7) 0.0040(7)
C16 0.0277(10) 0.0446(12) 0.0465(12) -0.0031(10) 0.0077(9) 0.0041(9)
C17 0.0466(12) 0.0299(10) 0.0311(10) -0.0045(8) 0.0001(9) 0.0004(9)
C18 0.0149(7) 0.0242(8) 0.0259(8) 0.0009(6) -0.0011(6) -0.0008(6)
C19 0.0191(8) 0.0291(9) 0.0268(8) -0.0018(7) -0.0005(7) 0.0000(7)
C20 0.0243(9) 0.0323(10) 0.0339(10) -0.0054(8) 0.0005(7) 0.0035(8)
C21 0.0275(10) 0.0252(9) 0.0429(11) -0.0010(8) -0.0041(8) 0.0051(7)
C22 0.0257(9) 0.0273(9) 0.0337(9) 0.0053(7) -0.0036(7) 0.0002(7)
C23 0.0170(8) 0.0265(9) 0.0263(8) 0.0029(7) -0.0015(6) -0.0011(7)
C24 0.0246(9) 0.0325(9) 0.0237(8) -0.0012(7) 0.0030(7) 0.0037(7)
C25 0.0321(10) 0.0404(11) 0.0324(10) 0.0006(8) 0.0032(8) -0.0020(9)
C26 0.0396(11) 0.0447(12) 0.0276(9) -0.0061(8) 0.0040(8) -0.0012(9)
C27 0.0233(8) 0.0271(9) 0.0244(8) 0.0054(7) 0.0012(7) 0.0003(7)
C28 0.0347(10) 0.0324(10) 0.0273(9) 0.0026(7) -0.0043(8) 0.0020(8)
C29 0.0341(10) 0.0382(11) 0.0330(10) 0.0056(8) 0.0078(8) -0.0046(9)
C30 0.0318(10) 0.0273(9) 0.0235(8) -0.0014(7) 0.0044(7) -0.0039(7)
C31 0.0247(9) 0.0414(11) 0.0311(9) 0.0063(8) 0.0050(7) -0.0010(8)
Be1 0.0159(10) 0.0265(11) 0.0206(10) -0.0024(8) 0.0001(8) -0.0016(8)

loop_
_atom_type_symbol
_atom_type_description
_atom_type_scat_dispersion_real
_atom_type_scat_dispersion_imag
_atom_type_scat_source
C C 0.0033 0.0016 'International Tables Vol C Tables 4.2.6.8 and 6.1.1.4'
H H 0.0000 0.0000 'International Tables Vol C Tables 4.2.6.8 and 6.1.1.4'
Be Be 0.0005 0.0002 'International Tables Vol C Tables 4.2.6.8 and 6.1.1.4'
N N 0.0061 0.0033 'International Tables Vol C Tables 4.2.6.8 and 6.1.1.4'
O O 0.0106 0.0060 'International Tables Vol C Tables 4.2.6.8 and 6.1.1.4'

loop_
_geom_angle_atom_site_label_1
_geom_angle_atom_site_label_2
_geom_angle_atom_site_label_3
_geom_angle
_geom_angle_site_symmetry_1
_geom_angle_site_symmetry_3
C30 O1 Be1 119.98(13) . 5_656
C30 O1 Be1 139.21(14) . .
Be1 O1 Be1 90.04(12) 5_656 .
C1 N1 C6 130.61(13) . .
C1 N1 Be1 88.77(12) . .
C6 N1 Be1 140.60(13) . .
C1 N2 C18 126.88(14) . .
C1 N2 Be1 87.02(12) . .
C18 N2 Be1 145.96(13) . .
N1 C1 N2 107.52(14) . .
N1 C1 C2 126.68(14) . .
N2 C1 C2 124.77(14) . .
N1 C1 Be1 53.50(10) . .
N2 C1 Be1 54.95(10) . .
C2 C1 Be1 162.44(13) . .
C3 C2 C4 108.02(14) . .
C3 C2 C5 106.98(15) . .
C4 C2 C5 108.21(15) . .
C3 C2 C1 112.65(13) . .
C4 C2 C1 114.55(14) . .
C5 C2 C1 106.08(13) . .
C7 C6 C11 119.54(15) . .
C7 C6 N1 120.39(15) . .
C11 C6 N1 119.78(15) . .
C8 C7 C6 118.79(16) . .
C8 C7 C12 117.15(16) . .
C6 C7 C12 124.06(15) . .
C9 C8 C7 121.75(17) . .
C10 C9 C8 119.51(17) . .
C9 C10 C11 121.26(17) . .
C10 C11 C6 119.15(16) . .
C10 C11 C15 118.58(16) . .
C6 C11 C15 122.27(15) . .
C7 C12 C14 112.61(15) . .
C7 C12 C13 111.74(16) . .
C14 C12 C13 108.34(15) . .
C11 C15 C17 110.45(15) . .
C11 C15 C16 112.70(15) . .
C17 C15 C16 109.62(16) . .
C23 C18 C19 119.04(15) . .
C23 C18 N2 120.59(15) . .
C19 C18 N2 120.21(15) . .
C20 C19 C18 118.94(16) . .
C20 C19 C24 118.83(16) . .
C18 C19 C24 122.14(15) . .
C21 C20 C19 121.86(17) . .
C22 C21 C20 118.95(17) . .
C21 C22 C23 121.98(17) . .
C22 C23 C18 119.02(16) . .
C22 C23 C27 119.14(15) . .
C18 C23 C27 121.74(15) . .
C19 C24 C25 109.83(15) . .
C19 C24 C26 113.99(16) . .
C25 C24 C26 109.78(15) . .
C23 C27 C29 113.91(15) . .
C23 C27 C28 108.91(14) . .
C29 C27 C28 110.34(15) . .
O1 C30 C31 114.59(15) . .
O1 Be1 O1 89.96(12) 5_656 .
O1 Be1 N1 121.47(14) 5_656 .
O1 Be1 N1 120.69(14) . .
O1 Be1 N2 126.62(14) 5_656 .
O1 Be1 N2 127.01(14) . .
N1 Be1 N2 75.23(10) . .
O1 Be1 C1 139.71(13) 5_656 .
O1 Be1 C1 129.78(13) . .
N1 Be1 C1 37.72(7) . .
N2 Be1 C1 38.03(7) . .
O1 Be1 Be1 45.50(9) 5_656 5_656
O1 Be1 Be1 44.46(8) . 5_656
N1 Be1 Be1 136.86(18) . 5_656
N2 Be1 Be1 147.91(18) . 5_656
C1 Be1 Be1 172.13(17) . 5_656

loop_
_geom_bond_atom_site_label_1
_geom_bond_atom_site_label_2
_geom_bond_distance
_geom_bond_site_symmetry_2
O1 C30 1.409(2) .
O1 Be1 1.602(2) 5_656
O1 Be1 1.631(2) .
N1 C1 1.338(2) .
N1 C6 1.428(2) .
N1 Be1 1.758(2) .
N2 C1 1.349(2) .
N2 C18 1.430(2) .
N2 Be1 1.793(3) .
C1 C2 1.547(2) .
C1 Be1 2.187(3) .
C2 C3 1.527(2) .
C2 C4 1.527(2) .
C2 C5 1.542(2) .
C6 C7 1.415(2) .
C6 C11 1.415(2) .
C7 C8 1.393(2) .
C7 C12 1.518(3) .
C8 C9 1.380(3) .
C9 C10 1.379(3) .
C10 C11 1.396(2) .
C11 C15 1.515(2) .
C12 C14 1.532(3) .
C12 C13 1.534(3) .
C15 C17 1.526(3) .
C15 C16 1.539(3) .
C18 C23 1.412(2) .
C18 C19 1.421(2) .
C19 C20 1.393(3) .
C19 C24 1.516(2) .
C20 C21 1.379(3) .
C21 C22 1.376(3) .
C22 C23 1.394(2) .
C23 C27 1.511(2) .
C24 C25 1.533(3) .
C24 C26 1.536(3) .
C27 C29 1.531(2) .
C27 C28 1.535(2) .
C30 C31 1.509(3) .
Be1 O1 1.602(2) 5_656
Be1 Be1 2.287(4) 5_656
